data_4087719
loop_
_publ_author_name
'Mormul, Jaroslaw'
'Mulzer, Michael'
'Rosendahl, Tobias'
'Rominger, Frank'
'Limbach, Michael'
'Hofmann, Peter'

_publ_section_title
;
 Synthesis of Adipic Aldehyde by n-Selective Hydroformylation of
 4-Pentenal
;
_journal_issue 16
_journal_name_full Organometallics
_journal_page_first 4102
_journal_paper_doi 10.1021/acs.organomet.5b00538
_journal_volume 34
_journal_year 2015
_chemical_formula_sum 'C52 H49 O8 P2 Rh'
_chemical_formula_weight 966.76
_chemical_name_common '3 in manuscript'
_space_group_crystal_system monoclinic
_space_group_IT_number 14
_space_group_name_Hall '-P 2yn'
_space_group_name_H-M_alt 'P 1 21/n 1'
_atom_sites_solution_hydrogens mixed
_audit_creation_method SHELXL-2014
_cell_angle_alpha 90
_cell_angle_beta 94.5295(18)
_cell_angle_gamma 90
_cell_formula_units_Z 4
_cell_length_a 11.2578(9)
_cell_length_b 11.0732(9)
_cell_length_c 37.106(3)
_cell_measurement_reflns_used 4428
_cell_measurement_temperature 200(2)
_cell_measurement_theta_max 27.06
_cell_measurement_theta_min 2.20
_cell_volume 4611.2(6)
_computing_cell_refinement 'Bruker SAINT'
_computing_data_collection 'Bruker APEX2'
_computing_data_reduction 'Bruker SAINT'
_computing_molecular_graphics 'Bruker SHELXTL'
_computing_publication_material 'Bruker SHELXTL'
_computing_structure_refinement 'SHELXL-2014 (Sheldrick, 2014)'
_computing_structure_solution 'SHELXS-97 (Sheldrick 2008)'
_diffrn_ambient_temperature 200(2)
_diffrn_measured_fraction_theta_full 1.000
_diffrn_measured_fraction_theta_max 1.000
_diffrn_measurement_device_type 'Bruker APEX area detector'
_diffrn_measurement_method '\f and \w scans'
_diffrn_radiation_type MoK\a
_diffrn_radiation_wavelength 0.71073
_diffrn_reflns_av_R_equivalents 0.0807
_diffrn_reflns_av_unetI/netI 0.0771
_diffrn_reflns_Laue_measured_fraction_full 1.000
_diffrn_reflns_Laue_measured_fraction_max 1.000
_diffrn_reflns_limit_h_max 14
_diffrn_reflns_limit_h_min -14
_diffrn_reflns_limit_k_max 14
_diffrn_reflns_limit_k_min -13
_diffrn_reflns_limit_l_max 42
_diffrn_reflns_limit_l_min -47
_diffrn_reflns_number 45410
_diffrn_reflns_point_group_measured_fraction_full 1.000
_diffrn_reflns_point_group_measured_fraction_max 1.000
_diffrn_reflns_theta_full 25.242
_diffrn_reflns_theta_max 27.102
_diffrn_reflns_theta_min 1.101
_diffrn_source 'sealed tube'
_exptl_absorpt_coefficient_mu 0.494
_exptl_absorpt_correction_T_max 0.9468
_exptl_absorpt_correction_T_min 0.8672
_exptl_absorpt_correction_type multi-scan
_exptl_absorpt_process_details
;
Sheldrick, G. M. (2008). <i>SADABS</i>. University of G\"ottingen, Germany.
;
_exptl_crystal_colour colourless
_exptl_crystal_density_diffrn 1.393
_exptl_crystal_description polyhedron
_exptl_crystal_F_000 2000
_exptl_crystal_size_max 0.170
_exptl_crystal_size_mid 0.160
_exptl_crystal_size_min 0.150
_refine_diff_density_max 0.528
_refine_diff_density_min -0.679
_refine_diff_density_rms 0.091
_refine_ls_extinction_method none
_refine_ls_goodness_of_fit_ref 1.067
_refine_ls_hydrogen_treatment mixed
_refine_ls_matrix_type full
_refine_ls_number_parameters 580
_refine_ls_number_reflns 10193
_refine_ls_number_restraints 0
_refine_ls_restrained_S_all 1.067
_refine_ls_R_factor_all 0.0868
_refine_ls_R_factor_gt 0.0524
_refine_ls_shift/su_max 0.003
_refine_ls_shift/su_mean 0.000
_refine_ls_structure_factor_coef Fsqd
_refine_ls_weighting_details 'w=1/[\s^2^(Fo^2^)+(0.0153P)^2^+4.2606P] where P=(Fo^2^+2Fc^2^)/3'
_refine_ls_weighting_scheme calc
_refine_ls_wR_factor_gt 0.0820
_refine_ls_wR_factor_ref 0.0970
_reflns_Friedel_coverage 0.000
_reflns_number_gt 7213
_reflns_number_total 10193
_reflns_threshold_expression 'I > 2\s(I)'
_cod_data_source_file om5b00538_si_002.cif
_cod_data_source_block jam6
_cod_original_cell_volume 4611.2(7)
_cod_original_sg_symbol_H-M 'P 21/n'
_cod_database_code 4087719
_shelx_space_group_comment
; 
The symmetry employed for this shelxl refinement is uniquely defined 
by the following loop, which should always be used as a source of 
symmetry information in preference to the above space-group names. 
They are only intended as comments. 
;
_shelx_estimated_absorpt_t_min 0.921
_shelx_estimated_absorpt_t_max 0.930
_shelxl_version_number 2014-3

loop_
_space_group_symop_operation_xyz
'x, y, z'
'-x+1/2, y+1/2, -z+1/2'
'-x, -y, -z'
'x-1/2, -y-1/2, z-1/2'

loop_
_atom_site_label
_atom_site_type_symbol
_atom_site_fract_x
_atom_site_fract_y
_atom_site_fract_z
_atom_site_U_iso_or_equiv
_atom_site_adp_type
_atom_site_occupancy
_atom_site_site_symmetry_order
_atom_site_calc_flag
_atom_site_refinement_flags_posn
_atom_site_refinement_flags_adp
Rh1 Rh 0.24595(3) 0.80146(3) 0.62277(2) 0.02436(8) Uani 1 1 d . .
H1 H 0.314(3) 0.920(4) 0.6168(11) 0.060(13) Uiso 1 1 d . .
P1 P 0.40428(8) 0.72843(9) 0.59647(3) 0.0244(2) Uani 1 1 d . .
P2 P 0.15311(8) 0.61979(9) 0.62987(2) 0.0231(2) Uani 1 1 d . .
O1 O 0.4174(2) 0.7405(2) 0.55358(6) 0.0303(6) Uani 1 1 d . .
O2 O 0.0830(2) 0.5572(2) 0.59531(6) 0.0268(6) Uani 1 1 d . .
O3 O 0.4266(2) 0.5855(2) 0.60023(7) 0.0271(6) Uani 1 1 d . .
O4 O 0.5345(2) 0.7824(2) 0.60870(6) 0.0269(6) Uani 1 1 d . .
O5 O 0.2394(2) 0.5105(2) 0.64225(6) 0.0256(6) Uani 1 1 d . .
O6 O 0.0473(2) 0.6102(2) 0.65647(6) 0.0241(6) Uani 1 1 d . .
C98 C 0.1221(4) 0.8854(4) 0.59385(11) 0.0358(10) Uani 1 1 d . .
O98 O 0.0572(3) 0.9473(3) 0.57804(9) 0.0576(9) Uani 1 1 d . .
C99 C 0.2775(4) 0.8395(4) 0.67284(12) 0.0379(10) Uani 1 1 d . .
O99 O 0.3011(3) 0.8700(3) 0.70190(8) 0.0637(10) Uani 1 1 d . .
C1 C 0.3403(3) 0.8083(4) 0.53040(9) 0.0275(8) Uani 1 1 d . .
C2 C 0.3783(4) 0.9184(4) 0.51840(11) 0.0386(10) Uani 1 1 d . .
H2 H 0.4533 0.9498 0.5275 0.046 Uiso 1 1 calc R U
C3 C 0.3072(4) 0.9832(4) 0.49315(13) 0.0483(12) Uani 1 1 d . .
H3 H 0.3345 1.0581 0.4844 0.058 Uiso 1 1 calc R U
C4 C 0.1969(4) 0.9394(4) 0.48065(11) 0.0436(11) Uani 1 1 d . .
H4 H 0.1480 0.9842 0.4634 0.052 Uiso 1 1 calc R U
C5 C -0.1363(3) 0.7547(4) 0.52124(11) 0.0367(10) Uani 1 1 d . .
H5 H -0.1867 0.7987 0.5042 0.044 Uiso 1 1 calc R U
C6 C -0.1804(3) 0.7118(4) 0.55280(11) 0.0388(10) Uani 1 1 d . .
H6 H -0.2611 0.7269 0.5572 0.047 Uiso 1 1 calc R U
C7 C -0.1078(3) 0.6472(4) 0.57787(11) 0.0334(9) Uani 1 1 d . .
H7 H -0.1379 0.6178 0.5994 0.040 Uiso 1 1 calc R U
C8 C 0.0091(3) 0.6265(3) 0.57088(10) 0.0268(8) Uani 1 1 d . .
C9 C 0.1774(3) 0.6428(3) 0.52723(9) 0.0269(8) Uani 1 1 d . .
H9 H 0.2294 0.5971 0.5456 0.032 Uiso 1 1 calc R U
C10 C 0.0418(3) 0.7676(4) 0.48141(11) 0.0360(10) Uani 1 1 d . .
H10 H -0.0106 0.8186 0.4645 0.043 Uiso 1 1 calc R U
C11 C 0.0741(4) 0.6477(4) 0.46397(10) 0.0402(11) Uani 1 1 d . .
H11A H 0.1144 0.6638 0.4417 0.048 Uiso 1 1 calc R U
H11B H 0.0006 0.6011 0.4572 0.048 Uiso 1 1 calc R U
C12 C 0.1572(3) 0.5737(4) 0.49073(10) 0.0348(10) Uani 1 1 d . .
H12A H 0.2345 0.5603 0.4804 0.042 Uiso 1 1 calc R U
H12B H 0.1210 0.4939 0.4949 0.042 Uiso 1 1 calc R U
C17 C 0.2301(3) 0.7628(3) 0.51805(10) 0.0279(9) Uani 1 1 d . .
C18 C 0.1577(3) 0.8305(4) 0.49315(10) 0.0344(10) Uani 1 1 d . .
C19 C 0.0550(3) 0.6669(3) 0.53957(10) 0.0259(8) Uani 1 1 d . .
C20 C -0.0192(3) 0.7332(3) 0.51482(10) 0.0311(9) Uani 1 1 d . .
C31 C 0.5346(3) 0.5269(3) 0.60944(10) 0.0252(8) Uani 1 1 d . .
C32 C 0.5730(3) 0.4444(4) 0.58476(10) 0.0306(9) Uani 1 1 d . .
C33 C 0.6754(4) 0.3790(4) 0.59572(12) 0.0383(10) Uani 1 1 d . .
H33 H 0.7026 0.3196 0.5798 0.046 Uiso 1 1 calc R U
C34 C 0.7393(4) 0.3968(4) 0.62875(12) 0.0387(10) Uani 1 1 d . .
C35 C 0.6965(3) 0.4808(4) 0.65201(11) 0.0362(10) Uani 1 1 d . .
H35 H 0.7398 0.4948 0.6747 0.043 Uiso 1 1 calc R U
C36 C 0.5924(3) 0.5457(3) 0.64343(10) 0.0280(9) Uani 1 1 d . .
C37 C 0.5071(4) 0.4264(4) 0.54840(11) 0.0467(12) Uani 1 1 d . .
H37A H 0.5447 0.3611 0.5356 0.070 Uiso 1 1 calc R U
H37B H 0.5095 0.5012 0.5344 0.070 Uiso 1 1 calc R U
H37C H 0.4240 0.4052 0.5515 0.070 Uiso 1 1 calc R U
C38 C 0.8513(4) 0.3262(4) 0.63939(14) 0.0600(14) Uani 1 1 d . .
H38A H 0.8587 0.3142 0.6656 0.090 Uiso 1 1 calc R U
H38B H 0.9207 0.3710 0.6322 0.090 Uiso 1 1 calc R U
H38C H 0.8473 0.2475 0.6273 0.090 Uiso 1 1 calc R U
C39 C 0.5389(3) 0.6235(3) 0.67149(10) 0.0325(9) Uani 1 1 d . .
H39A H 0.4511 0.6185 0.6672 0.039 Uiso 1 1 calc R U
H39B H 0.5607 0.5873 0.6955 0.039 Uiso 1 1 calc R U
C41 C 0.5644(3) 0.8308(4) 0.64318(10) 0.0285(9) Uani 1 1 d . .
C42 C 0.5910(3) 0.9529(4) 0.64530(12) 0.0380(10) Uani 1 1 d . .
C43 C 0.6256(4) 0.9998(4) 0.67951(13) 0.0459(12) Uani 1 1 d . .
H43 H 0.6442 1.0833 0.6816 0.055 Uiso 1 1 calc R U
C44 C 0.6338(4) 0.9295(4) 0.71028(12) 0.0453(12) Uani 1 1 d . .
C45 C 0.6078(3) 0.8079(4) 0.70654(11) 0.0398(10) Uani 1 1 d . .
H45 H 0.6142 0.7582 0.7275 0.048 Uiso 1 1 calc R U
C46 C 0.5726(3) 0.7556(4) 0.67344(10) 0.0299(9) Uani 1 1 d . .
C47 C 0.5830(4) 1.0304(4) 0.61209(13) 0.0581(14) Uani 1 1 d . .
H47A H 0.6015 1.1142 0.6189 0.087 Uiso 1 1 calc R U
H47B H 0.5022 1.0260 0.6002 0.087 Uiso 1 1 calc R U
H47C H 0.6402 1.0017 0.5954 0.087 Uiso 1 1 calc R U
C48 C 0.6705(4) 0.9828(5) 0.74694(13) 0.0615(15) Uani 1 1 d . .
H48A H 0.7145 0.9223 0.7619 0.092 Uiso 1 1 calc R U
H48B H 0.5994 1.0075 0.7587 0.092 Uiso 1 1 calc R U
H48C H 0.7215 1.0533 0.7440 0.092 Uiso 1 1 calc R U
C51 C 0.1951(3) 0.4035(3) 0.65714(10) 0.0250(8) Uani 1 1 d . .
C52 C 0.1831(3) 0.3004(4) 0.63610(10) 0.0310(9) Uani 1 1 d . .
C53 C 0.1368(3) 0.1995(4) 0.65214(12) 0.0383(10) Uani 1 1 d . .
H53 H 0.1271 0.1272 0.6384 0.046 Uiso 1 1 calc R U
C54 C 0.1041(3) 0.2000(4) 0.68742(12) 0.0370(10) Uani 1 1 d . .
C55 C 0.1246(3) 0.3039(4) 0.70764(10) 0.0319(9) Uani 1 1 d . .
H55 H 0.1054 0.3049 0.7321 0.038 Uiso 1 1 calc R U
C56 C 0.1724(3) 0.4065(3) 0.69318(10) 0.0257(8) Uani 1 1 d . .
C57 C 0.2230(4) 0.2966(4) 0.59842(11) 0.0470(11) Uani 1 1 d . .
H57A H 0.2185 0.2134 0.5894 0.070 Uiso 1 1 calc R U
H57B H 0.3053 0.3255 0.5987 0.070 Uiso 1 1 calc R U
H57C H 0.1711 0.3484 0.5826 0.070 Uiso 1 1 calc R U
C58 C 0.0465(4) 0.0904(4) 0.70310(14) 0.0564(14) Uani 1 1 d . .
H58A H 0.0640 0.0894 0.7294 0.085 Uiso 1 1 calc R U
H58B H 0.0782 0.0169 0.6927 0.085 Uiso 1 1 calc R U
H58C H -0.0399 0.0938 0.6974 0.085 Uiso 1 1 calc R U
C59 C 0.2085(3) 0.5150(3) 0.71650(9) 0.0272(8) Uani 1 1 d . .
H59A H 0.2335 0.4852 0.7411 0.033 Uiso 1 1 calc R U
H59B H 0.2794 0.5518 0.7068 0.033 Uiso 1 1 calc R U
C61 C 0.0470(3) 0.6616(3) 0.69110(9) 0.0232(8) Uani 1 1 d . .
C62 C -0.0337(3) 0.7550(3) 0.69514(10) 0.0277(8) Uani 1 1 d . .
C63 C -0.0409(3) 0.8013(4) 0.72958(11) 0.0339(9) Uani 1 1 d . .
H63 H -0.0943 0.8660 0.7329 0.041 Uiso 1 1 calc R U
C64 C 0.0270(3) 0.7567(4) 0.75944(11) 0.0322(9) Uani 1 1 d . .
C65 C 0.1053(3) 0.6635(3) 0.75397(10) 0.0300(9) Uani 1 1 d . .
H65 H 0.1527 0.6323 0.7742 0.036 Uiso 1 1 calc R U
C66 C 0.1172(3) 0.6136(3) 0.71998(9) 0.0241(8) Uani 1 1 d . .
C67 C -0.1093(3) 0.8037(4) 0.66304(11) 0.0406(10) Uani 1 1 d . .
H67A H -0.1559 0.8726 0.6706 0.061 Uiso 1 1 calc R U
H67B H -0.1633 0.7403 0.6532 0.061 Uiso 1 1 calc R U
H67C H -0.0577 0.8298 0.6444 0.061 Uiso 1 1 calc R U
C68 C 0.0170(4) 0.8075(4) 0.79675(11) 0.0459(11) Uani 1 1 d . .
H68A H 0.0584 0.7542 0.8147 0.069 Uiso 1 1 calc R U
H68B H -0.0672 0.8134 0.8015 0.069 Uiso 1 1 calc R U
H68C H 0.0532 0.8880 0.7983 0.069 Uiso 1 1 calc R U

loop_
_atom_site_aniso_label
_atom_site_aniso_U_11
_atom_site_aniso_U_22
_atom_site_aniso_U_33
_atom_site_aniso_U_23
_atom_site_aniso_U_13
_atom_site_aniso_U_12
Rh1 0.02222(15) 0.02659(16) 0.02382(15) -0.00007(13) -0.00111(11) 0.00045(13)
P1 0.0194(5) 0.0312(6) 0.0222(5) 0.0019(4) -0.0019(4) -0.0002(4)
P2 0.0216(5) 0.0276(5) 0.0200(5) 0.0000(4) 0.0012(4) 0.0012(4)
O1 0.0227(13) 0.0454(17) 0.0220(13) 0.0059(12) -0.0030(10) 0.0042(12)
O2 0.0313(14) 0.0300(14) 0.0185(13) 0.0006(11) -0.0010(11) -0.0025(12)
O3 0.0195(13) 0.0272(14) 0.0343(15) 0.0010(12) 0.0009(11) 0.0045(11)
O4 0.0219(13) 0.0332(15) 0.0248(13) 0.0010(12) -0.0041(10) -0.0038(11)
O5 0.0233(13) 0.0280(14) 0.0259(14) 0.0029(11) 0.0039(11) 0.0041(11)
O6 0.0222(13) 0.0294(14) 0.0205(13) -0.0012(11) 0.0011(10) -0.0001(11)
C98 0.036(2) 0.031(2) 0.040(2) -0.003(2) -0.0025(19) -0.0041(19)
O98 0.059(2) 0.046(2) 0.063(2) 0.0043(17) -0.0246(17) 0.0170(17)
C99 0.036(2) 0.039(3) 0.039(3) -0.005(2) 0.0017(19) 0.0040(19)
O99 0.071(2) 0.084(3) 0.0355(19) -0.0239(18) -0.0037(17) -0.004(2)
C1 0.0228(19) 0.036(2) 0.0231(19) 0.0045(18) -0.0014(15) 0.0023(18)
C2 0.027(2) 0.045(3) 0.043(3) 0.007(2) -0.0027(19) -0.0068(19)
C3 0.035(3) 0.047(3) 0.062(3) 0.026(2) 0.001(2) -0.008(2)
C4 0.037(2) 0.050(3) 0.043(3) 0.023(2) -0.007(2) -0.001(2)
C5 0.027(2) 0.040(2) 0.042(2) 0.000(2) -0.0088(18) 0.0010(19)
C6 0.025(2) 0.051(3) 0.040(2) -0.005(2) -0.0003(18) 0.000(2)
C7 0.024(2) 0.043(2) 0.033(2) -0.0030(19) 0.0029(17) -0.0051(18)
C8 0.025(2) 0.032(2) 0.0226(19) -0.0008(16) -0.0062(15) -0.0051(17)
C9 0.028(2) 0.033(2) 0.0191(18) -0.0004(16) -0.0051(15) 0.0009(17)
C10 0.031(2) 0.043(3) 0.033(2) 0.0116(19) -0.0086(17) -0.0042(19)
C11 0.036(2) 0.060(3) 0.024(2) 0.000(2) -0.0010(18) -0.010(2)
C12 0.035(2) 0.046(3) 0.024(2) -0.0022(19) 0.0035(17) -0.006(2)
C17 0.028(2) 0.033(2) 0.0221(19) 0.0047(17) 0.0003(15) -0.0019(17)
C18 0.028(2) 0.043(3) 0.031(2) 0.0120(19) -0.0058(17) -0.0032(19)
C19 0.0222(19) 0.029(2) 0.026(2) -0.0001(16) -0.0044(15) -0.0047(16)
C20 0.026(2) 0.035(2) 0.030(2) 0.0026(18) -0.0074(16) -0.0057(17)
C31 0.0187(18) 0.027(2) 0.030(2) 0.0055(17) 0.0034(15) 0.0021(16)
C32 0.027(2) 0.037(2) 0.029(2) 0.0036(18) 0.0078(17) 0.0017(18)
C33 0.033(2) 0.038(2) 0.046(3) 0.005(2) 0.018(2) 0.0053(19)
C34 0.029(2) 0.042(3) 0.045(3) 0.018(2) 0.0057(19) 0.005(2)
C35 0.030(2) 0.045(3) 0.033(2) 0.014(2) -0.0034(18) 0.0024(19)
C36 0.025(2) 0.031(2) 0.028(2) 0.0106(17) 0.0025(16) 0.0004(17)
C37 0.043(3) 0.058(3) 0.040(3) -0.010(2) 0.006(2) 0.007(2)
C38 0.043(3) 0.065(3) 0.070(4) 0.021(3) -0.001(2) 0.022(3)
C39 0.031(2) 0.044(3) 0.022(2) 0.0054(18) -0.0005(16) -0.0002(19)
C41 0.0176(18) 0.039(2) 0.028(2) -0.0025(18) -0.0057(15) -0.0009(17)
C42 0.030(2) 0.037(2) 0.045(3) -0.004(2) -0.0096(19) -0.0037(19)
C43 0.033(2) 0.041(3) 0.061(3) -0.018(2) -0.011(2) 0.004(2)
C44 0.025(2) 0.062(3) 0.047(3) -0.023(3) -0.0075(19) 0.013(2)
C45 0.032(2) 0.057(3) 0.030(2) -0.004(2) 0.0002(17) 0.007(2)
C46 0.0211(19) 0.044(2) 0.024(2) 0.0004(18) -0.0020(15) 0.0021(17)
C47 0.067(4) 0.035(3) 0.069(4) 0.007(3) -0.009(3) -0.012(2)
C48 0.048(3) 0.078(4) 0.056(3) -0.036(3) -0.013(2) 0.016(3)
C51 0.0230(19) 0.025(2) 0.026(2) 0.0017(16) 0.0002(15) 0.0013(16)
C52 0.029(2) 0.031(2) 0.032(2) -0.0031(19) -0.0028(16) 0.0077(18)
C53 0.038(2) 0.024(2) 0.050(3) -0.007(2) -0.007(2) 0.0059(19)
C54 0.029(2) 0.030(2) 0.050(3) 0.009(2) -0.0085(19) 0.0000(19)
C55 0.030(2) 0.035(2) 0.031(2) 0.0061(19) 0.0018(16) 0.0033(19)
C56 0.025(2) 0.025(2) 0.026(2) 0.0030(16) -0.0007(15) 0.0056(16)
C57 0.056(3) 0.048(3) 0.037(2) -0.012(2) 0.002(2) 0.014(2)
C58 0.047(3) 0.039(3) 0.081(4) 0.015(3) -0.004(3) -0.007(2)
C59 0.030(2) 0.031(2) 0.0209(19) 0.0031(16) -0.0013(15) 0.0033(17)
C61 0.0211(18) 0.026(2) 0.0227(19) -0.0033(16) 0.0053(15) -0.0043(15)
C62 0.0216(19) 0.027(2) 0.036(2) -0.0021(17) 0.0094(16) 0.0012(16)
C63 0.031(2) 0.028(2) 0.045(2) -0.005(2) 0.0147(18) -0.0001(18)
C64 0.031(2) 0.034(2) 0.033(2) -0.0085(18) 0.0119(18) -0.0080(18)
C65 0.029(2) 0.036(2) 0.026(2) -0.0028(17) 0.0023(16) -0.0076(17)
C66 0.0214(19) 0.028(2) 0.0236(19) 0.0007(16) 0.0044(15) -0.0010(16)
C67 0.030(2) 0.046(3) 0.046(3) 0.003(2) 0.0043(19) 0.010(2)
C68 0.047(3) 0.051(3) 0.040(3) -0.015(2) 0.012(2) -0.003(2)

loop_
_atom_type_symbol
_atom_type_description
_atom_type_scat_dispersion_real
_atom_type_scat_dispersion_imag
_atom_type_scat_source
C C 0.0033 0.0016 'International Tables Vol C Tables 4.2.6.8 and 6.1.1.4'
H H 0.0000 0.0000 'International Tables Vol C Tables 4.2.6.8 and 6.1.1.4'
O O 0.0106 0.0060 'International Tables Vol C Tables 4.2.6.8 and 6.1.1.4'
P P 0.1023 0.0942 'International Tables Vol C Tables 4.2.6.8 and 6.1.1.4'
Rh Rh -1.1178 0.9187 'International Tables Vol C Tables 4.2.6.8 and 6.1.1.4'

loop_
_geom_angle_atom_site_label_1
_geom_angle_atom_site_label_2
_geom_angle_atom_site_label_3
_geom_angle
C99 Rh1 C98 120.36(17)
C99 Rh1 P1 114.09(12)
C98 Rh1 P1 119.65(13)
C99 Rh1 P2 97.64(13)
C98 Rh1 P2 99.83(12)
P1 Rh1 P2 96.81(4)
C99 Rh1 H1 84.0(15)
C98 Rh1 H1 81.7(15)
P1 Rh1 H1 79.9(15)
P2 Rh1 H1 176.7(15)
O3 P1 O4 101.97(13)
O3 P1 O1 98.11(13)
O4 P1 O1 95.42(13)
O3 P1 Rh1 116.14(10)
O4 P1 Rh1 118.57(10)
O1 P1 Rh1 122.35(10)
O5 P2 O2 98.72(13)
O5 P2 O6 103.70(13)
O2 P2 O6 96.91(13)
O5 P2 Rh1 115.20(10)
O2 P2 Rh1 119.08(10)
O6 P2 Rh1 119.65(10)
C1 O1 P1 123.5(2)
C8 O2 P2 120.4(2)
C31 O3 P1 127.3(2)
C41 O4 P1 123.0(2)
C51 O5 P2 121.4(2)
C61 O6 P2 126.1(2)
O98 C98 Rh1 171.4(4)
O99 C99 Rh1 174.6(4)
C2 C1 C17 120.6(3)
C2 C1 O1 118.8(3)
C17 C1 O1 120.5(3)
C1 C2 C3 120.0(4)
C1 C2 H2 120.0
C3 C2 H2 120.0
C4 C3 C2 120.1(4)
C4 C3 H3 119.9
C2 C3 H3 119.9
C18 C4 C3 119.9(4)
C18 C4 H4 120.0
C3 C4 H4 120.0
C20 C5 C6 119.7(4)
C20 C5 H5 120.1
C6 C5 H5 120.1
C7 C6 C5 120.6(4)
C7 C6 H6 119.7
C5 C6 H6 119.7
C8 C7 C6 118.7(4)
C8 C7 H7 120.7
C6 C7 H7 120.7
C7 C8 C19 122.0(3)
C7 C8 O2 119.6(3)
C19 C8 O2 118.4(3)
C17 C9 C19 107.3(3)
C17 C9 C12 105.7(3)
C19 C9 C12 106.0(3)
C17 C9 H9 112.4
C19 C9 H9 112.4
C12 C9 H9 112.4
C20 C10 C18 108.5(3)
C20 C10 C11 105.4(3)
C18 C10 C11 107.0(3)
C20 C10 H10 111.9
C18 C10 H10 111.9
C11 C10 H10 111.9
C10 C11 C12 109.9(3)
C10 C11 H11A 109.7
C12 C11 H11A 109.7
C10 C11 H11B 109.7
C12 C11 H11B 109.7
H11A C11 H11B 108.2
C11 C12 C9 109.8(3)
C11 C12 H12A 109.7
C9 C12 H12A 109.7
C11 C12 H12B 109.7
C9 C12 H12B 109.7
H12A C12 H12B 108.2
C1 C17 C18 118.9(3)
C1 C17 C9 127.3(3)
C18 C17 C9 113.8(3)
C4 C18 C17 120.4(4)
C4 C18 C10 126.7(3)
C17 C18 C10 112.8(3)
C8 C19 C20 118.5(3)
C8 C19 C9 127.5(3)
C20 C19 C9 113.9(3)
C5 C20 C19 120.5(4)
C5 C20 C10 126.9(3)
C19 C20 C10 112.5(3)
C32 C31 C36 123.4(3)
C32 C31 O3 117.1(3)
C36 C31 O3 119.3(3)
C31 C32 C33 116.3(4)
C31 C32 C37 121.6(3)
C33 C32 C37 122.1(4)
C34 C33 C32 122.9(4)
C34 C33 H33 118.6
C32 C33 H33 118.6
C35 C34 C33 117.9(4)
C35 C34 C38 120.7(4)
C33 C34 C38 121.4(4)
C34 C35 C36 122.3(4)
C34 C35 H35 118.9
C36 C35 H35 118.9
C31 C36 C35 117.2(4)
C31 C36 C39 121.8(3)
C35 C36 C39 120.7(3)
C32 C37 H37A 109.5
C32 C37 H37B 109.5
H37A C37 H37B 109.5
C32 C37 H37C 109.5
H37A C37 H37C 109.5
H37B C37 H37C 109.5
C34 C38 H38A 109.5
C34 C38 H38B 109.5
H38A C38 H38B 109.5
C34 C38 H38C 109.5
H38A C38 H38C 109.5
H38B C38 H38C 109.5
C46 C39 C36 118.2(3)
C46 C39 H39A 107.8
C36 C39 H39A 107.8
C46 C39 H39B 107.8
C36 C39 H39B 107.8
H39A C39 H39B 107.1
C42 C41 C46 122.5(4)
C42 C41 O4 117.4(3)
C46 C41 O4 120.1(3)
C41 C42 C43 117.2(4)
C41 C42 C47 120.9(4)
C43 C42 C47 121.9(4)
C44 C43 C42 122.6(4)
C44 C43 H43 118.7
C42 C43 H43 118.7
C43 C44 C45 117.8(4)
C43 C44 C48 121.4(4)
C45 C44 C48 120.8(5)
C44 C45 C46 122.6(4)
C44 C45 H45 118.7
C46 C45 H45 118.7
C45 C46 C41 117.3(4)
C45 C46 C39 120.0(4)
C41 C46 C39 122.6(3)
C42 C47 H47A 109.5
C42 C47 H47B 109.5
H47A C47 H47B 109.5
C42 C47 H47C 109.5
H47A C47 H47C 109.5
H47B C47 H47C 109.5
C44 C48 H48A 109.5
C44 C48 H48B 109.5
H48A C48 H48B 109.5
C44 C48 H48C 109.5
H48A C48 H48C 109.5
H48B C48 H48C 109.5
C56 C51 C52 123.3(4)
C56 C51 O5 117.1(3)
C52 C51 O5 119.5(3)
C51 C52 C53 116.5(4)
C51 C52 C57 121.7(4)
C53 C52 C57 121.8(4)
C52 C53 C54 122.6(4)
C52 C53 H53 118.7
C54 C53 H53 118.7
C55 C54 C53 118.0(4)
C55 C54 C58 121.1(4)
C53 C54 C58 120.9(4)
C56 C55 C54 121.8(4)
C56 C55 H55 119.1
C54 C55 H55 119.1
C51 C56 C55 117.6(3)
C51 C56 C59 120.6(3)
C55 C56 C59 121.6(3)
C52 C57 H57A 109.5
C52 C57 H57B 109.5
H57A C57 H57B 109.5
C52 C57 H57C 109.5
H57A C57 H57C 109.5
H57B C57 H57C 109.5
C54 C58 H58A 109.5
C54 C58 H58B 109.5
H58A C58 H58B 109.5
C54 C58 H58C 109.5
H58A C58 H58C 109.5
H58B C58 H58C 109.5
C66 C59 C56 117.8(3)
C66 C59 H59A 107.8
C56 C59 H59A 107.8
C66 C59 H59B 107.8
C56 C59 H59B 107.8
H59A C59 H59B 107.2
C66 C61 C62 122.6(3)
C66 C61 O6 120.6(3)
C62 C61 O6 116.6(3)
C63 C62 C61 117.4(4)
C63 C62 C67 121.7(3)
C61 C62 C67 120.9(3)
C62 C63 C64 122.5(4)
C62 C63 H63 118.7
C64 C63 H63 118.7
C65 C64 C63 117.8(4)
C65 C64 C68 120.5(4)
C63 C64 C68 121.7(4)
C64 C65 C66 122.5(4)
C64 C65 H65 118.8
C66 C65 H65 118.8
C61 C66 C65 117.3(3)
C61 C66 C59 124.1(3)
C65 C66 C59 118.6(3)
C62 C67 H67A 109.5
C62 C67 H67B 109.5
H67A C67 H67B 109.5
C62 C67 H67C 109.5
H67A C67 H67C 109.5
H67B C67 H67C 109.5
C64 C68 H68A 109.5
C64 C68 H68B 109.5
H68A C68 H68B 109.5
C64 C68 H68C 109.5
H68A C68 H68C 109.5
H68B C68 H68C 109.5

loop_
_geom_bond_atom_site_label_1
_geom_bond_atom_site_label_2
_geom_bond_distance
Rh1 C99 1.911(4)
Rh1 C98 1.930(4)
Rh1 P1 2.2489(10)
Rh1 P2 2.2918(10)
Rh1 H1 1.55(4)
P1 O3 1.607(3)
P1 O4 1.614(2)
P1 O1 1.616(2)
P2 O5 1.597(2)
P2 O2 1.609(2)
P2 O6 1.610(2)
O1 C1 1.393(4)
O2 C8 1.409(4)
O3 C31 1.396(4)
O4 C41 1.404(4)
O5 C51 1.415(4)
O6 C61 1.405(4)
C98 O98 1.131(5)
C99 O99 1.141(5)
C1 C2 1.377(5)
C1 C17 1.383(5)
C2 C3 1.384(5)
C2 H2 0.9500
C3 C4 1.380(6)
C3 H3 0.9500
C4 C18 1.377(5)
C4 H4 0.9500
C5 C20 1.379(5)
C5 C6 1.391(5)
C5 H5 0.9500
C6 C7 1.388(5)
C6 H6 0.9500
C7 C8 1.380(5)
C7 H7 0.9500
C8 C19 1.383(5)
C9 C17 1.505(5)
C9 C19 1.510(5)
C9 C12 1.556(5)
C9 H9 1.0000
C10 C20 1.513(5)
C10 C18 1.513(5)
C10 C11 1.533(6)
C10 H10 1.0000
C11 C12 1.545(5)
C11 H11A 0.9900
C11 H11B 0.9900
C12 H12A 0.9900
C12 H12B 0.9900
C17 C18 1.401(5)
C19 C20 1.400(5)
C31 C32 1.387(5)
C31 C36 1.389(5)
C32 C33 1.395(5)
C32 C37 1.501(5)
C33 C34 1.385(6)
C33 H33 0.9500
C34 C35 1.381(6)
C34 C38 1.510(5)
C35 C36 1.390(5)
C35 H35 0.9500
C36 C39 1.513(5)
C37 H37A 0.9800
C37 H37B 0.9800
C37 H37C 0.9800
C38 H38A 0.9800
C38 H38B 0.9800
C38 H38C 0.9800
C39 C46 1.511(5)
C39 H39A 0.9900
C39 H39B 0.9900
C41 C42 1.386(5)
C41 C46 1.395(5)
C42 C43 1.398(6)
C42 C47 1.498(6)
C43 C44 1.379(6)
C43 H43 0.9500
C44 C45 1.383(6)
C44 C48 1.510(6)
C45 C46 1.387(5)
C45 H45 0.9500
C47 H47A 0.9800
C47 H47B 0.9800
C47 H47C 0.9800
C48 H48A 0.9800
C48 H48B 0.9800
C48 H48C 0.9800
C51 C56 1.382(5)
C51 C52 1.383(5)
C52 C53 1.386(5)
C52 C57 1.503(5)
C53 C54 1.388(6)
C53 H53 0.9500
C54 C55 1.383(5)
C54 C58 1.513(5)
C55 C56 1.383(5)
C55 H55 0.9500
C56 C59 1.517(5)
C57 H57A 0.9800
C57 H57B 0.9800
C57 H57C 0.9800
C58 H58A 0.9800
C58 H58B 0.9800
C58 H58C 0.9800
C59 C66 1.513(5)
C59 H59A 0.9900
C59 H59B 0.9900
C61 C66 1.386(5)
C61 C62 1.392(5)
C62 C63 1.385(5)
C62 C67 1.508(5)
C63 C64 1.386(5)
C63 H63 0.9500
C64 C65 1.383(5)
C64 C68 1.507(5)
C65 C66 1.393(5)
C65 H65 0.9500
C67 H67A 0.9800
C67 H67B 0.9800
C67 H67C 0.9800
C68 H68A 0.9800
C68 H68B 0.9800
C68 H68C 0.9800

loop_
_geom_torsion_atom_site_label_1
_geom_torsion_atom_site_label_2
_geom_torsion_atom_site_label_3
_geom_torsion_atom_site_label_4
_geom_torsion
O3 P1 O1 C1 135.9(3)
O4 P1 O1 C1 -121.2(3)
Rh1 P1 O1 C1 7.8(3)
O5 P2 O2 C8 -168.9(2)
O6 P2 O2 C8 86.1(3)
Rh1 P2 O2 C8 -43.5(3)
O4 P1 O3 C31 -3.8(3)
O1 P1 O3 C31 93.5(3)
Rh1 P1 O3 C31 -134.3(3)
O3 P1 O4 C41 -101.2(3)
O1 P1 O4 C41 159.3(3)
Rh1 P1 O4 C41 27.7(3)
O2 P2 O5 C51 -69.6(3)
O6 P2 O5 C51 29.8(3)
Rh1 P2 O5 C51 162.5(2)
O5 P2 O6 C61 86.3(3)
O2 P2 O6 C61 -172.9(3)
Rh1 P2 O6 C61 -43.7(3)
P1 O1 C1 C2 104.3(4)
P1 O1 C1 C17 -79.3(4)
C17 C1 C2 C3 -1.5(6)
O1 C1 C2 C3 174.9(4)
C1 C2 C3 C4 1.7(7)
C2 C3 C4 C18 -0.4(7)
C20 C5 C6 C7 -0.2(6)
C5 C6 C7 C8 0.1(6)
C6 C7 C8 C19 -0.8(6)
C6 C7 C8 O2 -177.6(3)
P2 O2 C8 C7 -85.7(4)
P2 O2 C8 C19 97.4(3)
C20 C10 C11 C12 -59.5(4)
C18 C10 C11 C12 55.8(4)
C10 C11 C12 C9 2.0(4)
C17 C9 C12 C11 -58.3(4)
C19 C9 C12 C11 55.4(4)
C2 C1 C17 C18 -0.1(6)
O1 C1 C17 C18 -176.3(3)
C2 C1 C17 C9 177.4(4)
O1 C1 C17 C9 1.1(6)
C19 C9 C17 C1 128.3(4)
C12 C9 C17 C1 -118.9(4)
C19 C9 C17 C18 -54.1(4)
C12 C9 C17 C18 58.7(4)
C3 C4 C18 C17 -1.1(7)
C3 C4 C18 C10 -177.7(4)
C1 C17 C18 C4 1.4(6)
C9 C17 C18 C4 -176.4(4)
C1 C17 C18 C10 178.4(3)
C9 C17 C18 C10 0.6(5)
C20 C10 C18 C4 -129.7(4)
C11 C10 C18 C4 117.0(5)
C20 C10 C18 C17 53.5(5)
C11 C10 C18 C17 -59.8(4)
C7 C8 C19 C20 1.5(6)
O2 C8 C19 C20 178.4(3)
C7 C8 C19 C9 -175.0(4)
O2 C8 C19 C9 1.8(6)
C17 C9 C19 C8 -128.8(4)
C12 C9 C19 C8 118.6(4)
C17 C9 C19 C20 54.5(4)
C12 C9 C19 C20 -58.1(4)
C6 C5 C20 C19 1.0(6)
C6 C5 C20 C10 176.9(4)
C8 C19 C20 C5 -1.6(6)
C9 C19 C20 C5 175.4(3)
C8 C19 C20 C10 -178.1(3)
C9 C19 C20 C10 -1.1(5)
C18 C10 C20 C5 130.8(4)
C11 C10 C20 C5 -114.9(4)
C18 C10 C20 C19 -53.1(4)
C11 C10 C20 C19 61.3(4)
P1 O3 C31 C32 -121.5(3)
P1 O3 C31 C36 63.8(4)
C36 C31 C32 C33 -0.1(6)
O3 C31 C32 C33 -174.6(3)
C36 C31 C32 C37 179.5(4)
O3 C31 C32 C37 5.1(5)
C31 C32 C33 C34 -2.3(6)
C37 C32 C33 C34 178.1(4)
C32 C33 C34 C35 2.0(6)
C32 C33 C34 C38 -178.7(4)
C33 C34 C35 C36 0.7(6)
C38 C34 C35 C36 -178.6(4)
C32 C31 C36 C35 2.6(6)
O3 C31 C36 C35 176.9(3)
C32 C31 C36 C39 -171.5(4)
O3 C31 C36 C39 2.9(5)
C34 C35 C36 C31 -2.9(6)
C34 C35 C36 C39 171.2(4)
C31 C36 C39 C46 -92.9(4)
C35 C36 C39 C46 93.3(4)
P1 O4 C41 C42 -114.9(3)
P1 O4 C41 C46 68.4(4)
C46 C41 C42 C43 -0.8(6)
O4 C41 C42 C43 -177.4(3)
C46 C41 C42 C47 179.0(4)
O4 C41 C42 C47 2.4(6)
C41 C42 C43 C44 0.0(6)
C47 C42 C43 C44 -179.7(4)
C42 C43 C44 C45 0.8(6)
C42 C43 C44 C48 -179.5(4)
C43 C44 C45 C46 -1.0(6)
C48 C44 C45 C46 179.4(4)
C44 C45 C46 C41 0.2(6)
C44 C45 C46 C39 -176.6(4)
C42 C41 C46 C45 0.7(6)
O4 C41 C46 C45 177.2(3)
C42 C41 C46 C39 177.4(4)
O4 C41 C46 C39 -6.1(5)
C36 C39 C46 C45 -131.9(4)
C36 C39 C46 C41 51.4(5)
P2 O5 C51 C56 -80.0(4)
P2 O5 C51 C52 103.7(3)
C56 C51 C52 C53 5.2(5)
O5 C51 C52 C53 -178.7(3)
C56 C51 C52 C57 -172.3(4)
O5 C51 C52 C57 3.8(5)
C51 C52 C53 C54 -0.2(6)
C57 C52 C53 C54 177.3(4)
C52 C53 C54 C55 -3.4(6)
C52 C53 C54 C58 176.0(4)
C53 C54 C55 C56 2.2(6)
C58 C54 C55 C56 -177.2(4)
C52 C51 C56 C55 -6.3(5)
O5 C51 C56 C55 177.5(3)
C52 C51 C56 C59 168.7(3)
O5 C51 C56 C59 -7.5(5)
C54 C55 C56 C51 2.4(5)
C54 C55 C56 C59 -172.6(3)
C51 C56 C59 C66 93.1(4)
C55 C56 C59 C66 -92.1(4)
P2 O6 C61 C66 -72.9(4)
P2 O6 C61 C62 112.3(3)
C66 C61 C62 C63 1.1(5)
O6 C61 C62 C63 175.8(3)
C66 C61 C62 C67 -179.3(3)
O6 C61 C62 C67 -4.7(5)
C61 C62 C63 C64 -1.2(6)
C67 C62 C63 C64 179.3(4)
C62 C63 C64 C65 0.8(6)
C62 C63 C64 C68 -179.4(4)
C63 C64 C65 C66 -0.4(6)
C68 C64 C65 C66 179.8(4)
C62 C61 C66 C65 -0.7(5)
O6 C61 C66 C65 -175.2(3)
C62 C61 C66 C59 -178.0(3)
O6 C61 C66 C59 7.5(5)
C64 C65 C66 C61 0.3(5)
C64 C65 C66 C59 177.8(3)
C56 C59 C66 C61 -45.9(5)
C56 C59 C66 C65 136.8(3)
